data_1565023
loop_
_publ_author_name
'Taeufer, Tobias'
'Spannenberg, Anke'
'Pospech, Jola'

_publ_section_title
;
 1-[(Methylsulfonyl)oxy]pyridin-1-ium methanesulfonate
;
_journal_coeditor_code HB4392
_journal_issue 10
_journal_name_full IUCrData
_journal_page_first x211026
_journal_paper_doi 10.1107/S2414314621010269
_journal_volume 6
_journal_year 2021
_chemical_formula_iupac 'C6 H8 N O3 S +, C H3 O3 S -'
_chemical_formula_moiety 'C6 H8 N O3 S +, C H3 O3 S -'
_chemical_formula_sum 'C7 H11 N O6 S2'
_chemical_formula_weight 269.29
_chemical_name_systematic
;
1-[(Methylsulfonyl)oxy]pyridin-1-ium methanesulfonate
;
_space_group_crystal_system monoclinic
_space_group_IT_number 14
_space_group_name_Hall '-P 2ybc'
_space_group_name_H-M_alt 'P 1 21/c 1'
_atom_sites_solution_hydrogens geom
_atom_sites_solution_primary direct
_audit_creation_method SHELXL-2018/3
_cell_angle_alpha 90
_cell_angle_beta 99.0734(14)
_cell_angle_gamma 90
_cell_formula_units_Z 4
_cell_length_a 7.9335(3)
_cell_length_b 7.6255(3)
_cell_length_c 18.3875(7)
_cell_measurement_reflns_used 8765
_cell_measurement_temperature 150(2)
_cell_measurement_theta_max 30.59
_cell_measurement_theta_min 2.24
_cell_volume 1098.47(7)
_computing_cell_refinement
;
SAINT (Bruker, 2013)
;
_computing_data_collection
;
APEX2 (Bruker, 2014)
;
_computing_data_reduction
;
SAINT (Bruker, 2013)
;
_computing_molecular_graphics
;
ORTEP-3 for Windows (Farrugia, 2012)
;
_computing_publication_material
;
publCIF (Westrip, 2010)
;
_computing_structure_refinement
;
<i>SHELXL2018/3</i> (Sheldrick, 2015)
;
_computing_structure_solution
;
SHELXS97 (Sheldrick, 2008)
;
_diffrn_ambient_temperature 150(2)
_diffrn_detector_area_resol_mean 8.3333
_diffrn_measured_fraction_theta_full 0.999
_diffrn_measured_fraction_theta_max 0.999
_diffrn_measurement_device_type 'Bruker APEXII CCD'
_diffrn_measurement_method '\f and \w scans'
_diffrn_radiation_type MoK\a
_diffrn_radiation_wavelength 0.71073
_diffrn_reflns_av_R_equivalents 0.0325
_diffrn_reflns_av_unetI/netI 0.0234
_diffrn_reflns_limit_h_max 11
_diffrn_reflns_limit_h_min -11
_diffrn_reflns_limit_k_max 10
_diffrn_reflns_limit_k_min -10
_diffrn_reflns_limit_l_max 26
_diffrn_reflns_limit_l_min -26
_diffrn_reflns_number 27689
_diffrn_reflns_theta_full 25.242
_diffrn_reflns_theta_max 30.678
_diffrn_reflns_theta_min 2.243
_diffrn_source 'fine-focus sealed tube'
_exptl_absorpt_coefficient_mu 0.497
_exptl_absorpt_correction_T_max 0.96
_exptl_absorpt_correction_T_min 0.84
_exptl_absorpt_correction_type multi-scan
_exptl_absorpt_process_details
;
(SADABS; Bruker, 2014)
;
_exptl_crystal_colour colourless
_exptl_crystal_density_diffrn 1.628
_exptl_crystal_description needle
_exptl_crystal_F_000 560
_exptl_crystal_size_max 0.360
_exptl_crystal_size_mid 0.083
_exptl_crystal_size_min 0.077
_refine_diff_density_max 0.477
_refine_diff_density_min -0.286
_refine_ls_extinction_method none
_refine_ls_goodness_of_fit_ref 1.054
_refine_ls_hydrogen_treatment constr
_refine_ls_matrix_type full
_refine_ls_number_parameters 147
_refine_ls_number_reflns 3400
_refine_ls_number_restraints 0
_refine_ls_restrained_S_all 1.054
_refine_ls_R_factor_all 0.0484
_refine_ls_R_factor_gt 0.0354
_refine_ls_shift/su_max 0.001
_refine_ls_shift/su_mean 0.000
_refine_ls_structure_factor_coef Fsqd
_refine_ls_weighting_details 'w=1/[\s^2^(Fo^2^)+(0.0491P)^2^+0.5052P] where P=(Fo^2^+2Fc^2^)/3'
_refine_ls_weighting_scheme calc
_refine_ls_wR_factor_gt 0.0898
_refine_ls_wR_factor_ref 0.0980
_reflns_number_gt 2732
_reflns_number_total 3400
_reflns_threshold_expression 'I > 2\s(I)'
_cod_data_source_file hb4392sup1.cif
_cod_data_source_block I
_cod_original_sg_symbol_H-M 'P 21/c'
_cod_database_code 1565023
_shelx_space_group_comment
;
The symmetry employed for this shelxl refinement is uniquely defined
by the following loop, which should always be used as a source of
symmetry information in preference to the above space-group names.
They are only intended as comments.
;
_shelx_estimated_absorpt_t_min 0.841
_shelx_estimated_absorpt_t_max 0.963

loop_
_space_group_symop_operation_xyz
'x, y, z'
'-x, y+1/2, -z+1/2'
'-x, -y, -z'
'x, -y-1/2, z-1/2'

loop_
_atom_site_type_symbol
_atom_site_label
_atom_site_fract_x
_atom_site_fract_y
_atom_site_fract_z
_atom_site_U_iso_or_equiv
_atom_site_adp_type
_atom_site_calc_flag
_atom_site_occupancy
_atom_site_disorder_assembly
_atom_site_disorder_group
C C1 0.7438(2) 0.3898(2) 0.41962(9) 0.0246(3) Uani d 1 . .
H H1 0.710677 0.472427 0.381358 0.030 Uiso calc 1 . .
C C2 0.6250(2) 0.3078(3) 0.45464(10) 0.0314(4) Uani d 1 . .
H H2 0.507103 0.332900 0.440638 0.038 Uiso calc 1 . .
C C3 0.6775(2) 0.1881(2) 0.51058(10) 0.0297(4) Uani d 1 . .
H H3 0.595713 0.131149 0.534962 0.036 Uiso calc 1 . .
C C4 0.8495(2) 0.1523(2) 0.53060(9) 0.0248(3) Uani d 1 . .
H H4 0.886377 0.070444 0.568762 0.030 Uiso calc 1 . .
C C5 0.96647(19) 0.2354(2) 0.49509(8) 0.0203(3) Uani d 1 . .
H H5 1.085198 0.213089 0.508170 0.024 Uiso calc 1 . .
C C6 0.95043(19) 0.3470(2) 0.27306(8) 0.0215(3) Uani d 1 . .
H H6A 0.993775 0.324167 0.226919 0.032 Uiso calc 1 . .
H H6B 0.886302 0.457327 0.268887 0.032 Uiso calc 1 . .
H H6C 0.875225 0.250804 0.282868 0.032 Uiso calc 1 . .
C C7 0.5041(2) 0.4202(3) 0.19949(11) 0.0349(4) Uani d 1 . .
H H7A 0.549811 0.518471 0.174279 0.052 Uiso calc 1 . .
H H7B 0.583596 0.321159 0.202500 0.052 Uiso calc 1 . .
H H7C 0.489657 0.456406 0.249278 0.052 Uiso calc 1 . .
N N1 0.90840(16) 0.34870(16) 0.44154(7) 0.0182(2) Uani d 1 . .
O O1 1.02878(14) 0.45125(15) 0.41284(6) 0.0228(2) Uani d 1 . .
O O2 1.18327(14) 0.19494(16) 0.36976(7) 0.0269(3) Uani d 1 . .
O O3 1.23496(15) 0.50071(17) 0.33542(7) 0.0295(3) Uani d 1 . .
O O4 0.33727(14) 0.30518(17) 0.07686(6) 0.0259(3) Uani d 1 . .
O O5 0.24872(14) 0.20919(15) 0.19056(6) 0.0252(2) Uani d 1 . .
O O6 0.19265(15) 0.50693(16) 0.14815(7) 0.0285(3) Uani d 1 . .
S S1 1.12073(5) 0.36235(5) 0.34493(2) 0.01954(10) Uani d 1 . .
S S2 0.30549(4) 0.35686(5) 0.15000(2) 0.01779(10) Uani d 1 . .

loop_
_atom_site_aniso_label
_atom_site_aniso_U_11
_atom_site_aniso_U_22
_atom_site_aniso_U_33
_atom_site_aniso_U_12
_atom_site_aniso_U_13
_atom_site_aniso_U_23
C1 0.0256(7) 0.0232(8) 0.0244(8) 0.0051(6) 0.0019(6) -0.0025(6)
C2 0.0202(7) 0.0375(10) 0.0370(9) 0.0025(7) 0.0063(7) -0.0092(8)
C3 0.0301(8) 0.0286(9) 0.0345(9) -0.0074(7) 0.0174(7) -0.0081(7)
C4 0.0364(9) 0.0188(7) 0.0211(7) -0.0004(6) 0.0103(6) -0.0008(6)
C5 0.0234(7) 0.0191(7) 0.0185(7) 0.0017(6) 0.0037(5) -0.0021(5)
C6 0.0213(7) 0.0232(8) 0.0196(7) -0.0004(6) 0.0018(5) -0.0006(6)
C7 0.0247(8) 0.0409(11) 0.0374(10) -0.0099(8) -0.0006(7) -0.0060(8)
N1 0.0205(6) 0.0158(6) 0.0191(6) -0.0019(5) 0.0058(5) -0.0019(5)
O1 0.0279(5) 0.0188(5) 0.0228(5) -0.0065(4) 0.0080(4) -0.0023(4)
O2 0.0254(6) 0.0273(6) 0.0288(6) 0.0067(5) 0.0068(5) 0.0053(5)
O3 0.0290(6) 0.0309(7) 0.0301(6) -0.0125(5) 0.0092(5) 0.0003(5)
O4 0.0234(5) 0.0336(7) 0.0218(5) 0.0011(5) 0.0066(4) -0.0027(5)
O5 0.0286(6) 0.0198(6) 0.0284(6) -0.0039(5) 0.0082(5) 0.0022(5)
O6 0.0326(6) 0.0242(6) 0.0304(6) 0.0097(5) 0.0098(5) 0.0047(5)
S1 0.01875(17) 0.01993(19) 0.02037(18) -0.00212(13) 0.00443(13) 0.00094(13)
S2 0.01614(16) 0.01827(18) 0.01905(18) -0.00070(12) 0.00307(12) 0.00026(13)

loop_
_atom_type_symbol
_atom_type_description
_atom_type_scat_dispersion_real
_atom_type_scat_dispersion_imag
_atom_type_scat_source
C C 0.0033 0.0016 'International Tables Vol C Tables 4.2.6.8 and 6.1.1.4'
H H 0.0000 0.0000 'International Tables Vol C Tables 4.2.6.8 and 6.1.1.4'
N N 0.0061 0.0033 'International Tables Vol C Tables 4.2.6.8 and 6.1.1.4'
O O 0.0106 0.0060 'International Tables Vol C Tables 4.2.6.8 and 6.1.1.4'
S S 0.1246 0.1234 'International Tables Vol C Tables 4.2.6.8 and 6.1.1.4'

loop_
_geom_angle_atom_site_label_1
_geom_angle_atom_site_label_2
_geom_angle_atom_site_label_3
_geom_angle_site_symmetry_1
_geom_angle_site_symmetry_3
_geom_angle
_geom_angle_publ_flag
N1 C1 C2 . . 117.39(15) ?
N1 C1 H1 . . 121.3 ?
C2 C1 H1 . . 121.3 ?
C1 C2 C3 . . 119.94(15) ?
C1 C2 H2 . . 120.0 ?
C3 C2 H2 . . 120.0 ?
C4 C3 C2 . . 119.65(16) ?
C4 C3 H3 . . 120.2 ?
C2 C3 H3 . . 120.2 ?
C5 C4 C3 . . 119.68(16) ?
C5 C4 H4 . . 120.2 ?
C3 C4 H4 . . 120.2 ?
N1 C5 C4 . . 117.98(14) ?
N1 C5 H5 . . 121.0 ?
C4 C5 H5 . . 121.0 ?
S1 C6 H6A . . 109.5 ?
S1 C6 H6B . . 109.5 ?
H6A C6 H6B . . 109.5 ?
S1 C6 H6C . . 109.5 ?
H6A C6 H6C . . 109.5 ?
H6B C6 H6C . . 109.5 ?
S2 C7 H7A . . 109.5 ?
S2 C7 H7B . . 109.5 ?
H7A C7 H7B . . 109.5 ?
S2 C7 H7C . . 109.5 ?
H7A C7 H7C . . 109.5 ?
H7B C7 H7C . . 109.5 ?
C5 N1 C1 . . 125.35(14) ?
C5 N1 O1 . . 117.54(12) ?
C1 N1 O1 . . 116.47(13) ?
N1 O1 S1 . . 117.09(9) ?
O2 S1 O3 . . 120.71(7) ?
O2 S1 O1 . . 107.09(7) ?
O3 S1 O1 . . 98.72(7) ?
O2 S1 C6 . . 111.99(8) ?
O3 S1 C6 . . 113.03(8) ?
O1 S1 C6 . . 102.42(7) ?
O6 S2 O5 . . 112.42(7) ?
O6 S2 O4 . . 112.76(7) ?
O5 S2 O4 . . 111.97(7) ?
O6 S2 C7 . . 107.14(9) ?
O5 S2 C7 . . 105.72(9) ?
O4 S2 C7 . . 106.25(8) ?

loop_
_geom_bond_atom_site_label_1
_geom_bond_atom_site_label_2
_geom_bond_site_symmetry_2
_geom_bond_distance
_geom_bond_publ_flag
C1 N1 . 1.3418(19) ?
C1 C2 . 1.373(2) ?
C1 H1 . 0.9500 ?
C2 C3 . 1.389(3) ?
C2 H2 . 0.9500 ?
C3 C4 . 1.383(3) ?
C3 H3 . 0.9500 ?
C4 C5 . 1.371(2) ?
C4 H4 . 0.9500 ?
C5 N1 . 1.336(2) ?
C5 H5 . 0.9500 ?
C6 S1 . 1.7384(15) ?
C6 H6A . 0.9800 ?
C6 H6B . 0.9800 ?
C6 H6C . 0.9800 ?
C7 S2 . 1.7586(17) ?
C7 H7A . 0.9800 ?
C7 H7B . 0.9800 ?
C7 H7C . 0.9800 ?
N1 O1 . 1.4004(15) ?
O1 S1 . 1.6847(11) ?
O2 S1 . 1.4188(12) ?
O3 S1 . 1.4195(12) ?
O4 S2 . 1.4610(12) ?
O5 S2 . 1.4605(12) ?
O6 S2 . 1.4500(12) ?

loop_
_geom_hbond_atom_site_label_D
_geom_hbond_atom_site_label_H
_geom_hbond_atom_site_label_A
_geom_hbond_site_symmetry_A
_geom_hbond_distance_DH
_geom_hbond_distance_HA
_geom_hbond_distance_DA
_geom_hbond_angle_DHA
C1 H1 O5 2_655 0.95 2.29 3.1745(19) 154
C3 H3 O4 4_566 0.95 2.35 3.132(2) 139
C4 H4 O2 3_756 0.95 2.42 3.254(2) 146
C5 H5 O4 4_666 0.95 2.19 3.1008(19) 159
C6 H6A O5 1_655 0.98 2.39 3.1840(19) 137
C6 H6B O5 2_655 0.98 2.38 3.3023(19) 157
C6 H6C O6 2_645 0.98 2.36 3.261(2) 152

loop_
_geom_torsion_atom_site_label_1
_geom_torsion_atom_site_label_2
_geom_torsion_atom_site_label_3
_geom_torsion_atom_site_label_4
_geom_torsion_site_symmetry_1
_geom_torsion_site_symmetry_2
_geom_torsion_site_symmetry_3
_geom_torsion_site_symmetry_4
_geom_torsion
_geom_torsion_publ_flag
O1 N1 C1 C2 . . . . -171.14(14) ?
N1 C1 C2 C3 . . . . 0.2(3) ?
C1 C2 C3 C4 . . . . 0.0(3) ?
C2 C3 C4 C5 . . . . 0.1(3) ?
C3 C4 C5 N1 . . . . -0.3(2) ?
C4 C5 N1 C1 . . . . 0.6(2) ?
C4 C5 N1 O1 . . . . 171.09(13) ?
C2 C1 N1 C5 . . . . -0.5(2) ?
C2 C1 N1 O1 . . . . -171.14(14) ?
C5 N1 O1 S1 . . . . 85.36(14) ?
C1 N1 O1 S1 . . . . -103.28(13) ?
N1 O1 S1 O2 . . . . -51.23(11) ?
N1 O1 S1 O3 . . . . -177.23(10) ?
N1 O1 S1 C6 . . . . 66.72(11) ?

_cod_database_fobs_code 1565023
